data_2023233
loop_
_publ_author_name
'Loukopoulos, Edward'
'Papatriantafyllopoulou, Constantina'
'Moushi, Eleni'
'Kitos, Alexandros A.'
'Tasiopoulos, Anastasios J.'
'Perlepes, Spyros P.'
'Nastopoulos, Vassilios'

_publ_section_title
;
 Solvatomorphism in a series of copper(II) complexes with the
 5-phenylimidazole/perchlorate system as ligands.
;
_journal_coeditor_code AW5090
_journal_issue 'Pt 4'
_journal_name_full 'Acta crystallographica Section B, Structural science, crystal engineering and materials'
_journal_page_first 347
_journal_page_last 359
_journal_paper_doi 10.1107/S2052520624005948
_journal_volume 80
_journal_year 2024
_chemical_formula_moiety 'C36 H32 Cl2 Cu N8 O8, C4 H10 O'
_chemical_formula_sum 'C40 H42 Cl2 Cu N8 O9'
_chemical_formula_weight 913.25
_space_group_crystal_system triclinic
_space_group_IT_number 2
_space_group_name_Hall '-P 1'
_space_group_name_H-M_alt 'P -1'
_atom_sites_solution_hydrogens mixed
_atom_sites_solution_primary direct
_atom_sites_solution_secondary difmap
_audit_creation_method SHELXL-2014/7
_cell_angle_alpha 97.084(4)
_cell_angle_beta 93.897(4)
_cell_angle_gamma 108.096(4)
_cell_formula_units_Z 1
_cell_length_a 8.6577(4)
_cell_length_b 9.8396(4)
_cell_length_c 12.8200(6)
_cell_measurement_reflns_used 4469
_cell_measurement_temperature 100(2)
_cell_measurement_theta_max 28.7910
_cell_measurement_theta_min 4.2850
_cell_volume 1023.61(8)
_computing_cell_refinement 'CrysAlisPro 1.171.38.43 (Rigaku OD, 2015)'
_computing_data_collection 'CrysAlisPro 1.171.38.43 (Rigaku OD, 2015)'
_computing_data_reduction 'CrysAlisPro 1.171.38.43 (Rigaku OD, 2015)'
_computing_molecular_graphics 'PLATON v.270519 (Spek, 2009); MERCURY v.2020.3.0 (Macrae et al., 2020)'
_computing_publication_material 'WINGX v.2018.3 (Farrugia, 2012); OLEX2 v.1.3.0 (Dolomanov et al., 2009)'
_computing_structure_refinement 'SHELXL-2014/7 (Sheldrick, 2015)'
_computing_structure_solution 'SHELXT-2018/2 (Sheldrick, 2015); SIR92 (Altomare et al., 1994)'
_diffrn_ambient_temperature 100(2)
_diffrn_detector_area_resol_mean 10.4223
_diffrn_measured_fraction_theta_full 0.998
_diffrn_measured_fraction_theta_max 0.982
_diffrn_measurement_device_type 'Oxford Diffraction SuperNova with Atlas CCD detector'
_diffrn_measurement_method '\w scans'
_diffrn_radiation_type MoK\a
_diffrn_radiation_wavelength 0.71073
_diffrn_reflns_av_R_equivalents 0.0228
_diffrn_reflns_av_unetI/netI 0.0300
_diffrn_reflns_Laue_measured_fraction_full 0.998
_diffrn_reflns_Laue_measured_fraction_max 0.982
_diffrn_reflns_limit_h_max 11
_diffrn_reflns_limit_h_min -11
_diffrn_reflns_limit_k_max 12
_diffrn_reflns_limit_k_min -11
_diffrn_reflns_limit_l_max 16
_diffrn_reflns_limit_l_min -15
_diffrn_reflns_number 7915
_diffrn_reflns_point_group_measured_fraction_full 0.998
_diffrn_reflns_point_group_measured_fraction_max 0.982
_diffrn_reflns_theta_full 25.242
_diffrn_reflns_theta_max 26.999
_diffrn_reflns_theta_min 2.921
_diffrn_source 'SuperNova (Mo) X-ray Source'
_exptl_absorpt_coefficient_mu 0.730
_exptl_absorpt_correction_T_max 1.000
_exptl_absorpt_correction_T_min 0.812
_exptl_absorpt_correction_type multi-scan
_exptl_absorpt_process_details
;
CrysAlisPro 1.171.38.43 (Rigaku Oxford Diffraction, 2015)
Empirical absorption correction using spherical harmonics,
 implemented in SCALE3 ABSPACK scaling algorithm.
;
_exptl_crystal_colour blue
_exptl_crystal_density_diffrn 1.482
_exptl_crystal_density_method 'not measured'
_exptl_crystal_description prism
_exptl_crystal_F_000 473
_exptl_crystal_size_max 0.18
_exptl_crystal_size_mid 0.11
_exptl_crystal_size_min 0.09
_refine_diff_density_max 0.373
_refine_diff_density_min -0.460
_refine_diff_density_rms 0.058
_refine_ls_extinction_method none
_refine_ls_goodness_of_fit_ref 1.051
_refine_ls_hydrogen_treatment mixed
_refine_ls_matrix_type full
_refine_ls_number_parameters 330
_refine_ls_number_reflns 4386
_refine_ls_number_restraints 10
_refine_ls_restrained_S_all 1.050
_refine_ls_R_factor_all 0.0337
_refine_ls_R_factor_gt 0.0311
_refine_ls_shift/su_max 0.000
_refine_ls_shift/su_mean 0.000
_refine_ls_structure_factor_coef Fsqd
_refine_ls_weighting_details 'w=1/[\s^2^(Fo^2^)+(0.0370P)^2^+0.6760P] where P=(Fo^2^+2Fc^2^)/3'
_refine_ls_weighting_scheme calc
_refine_ls_wR_factor_gt 0.0803
_refine_ls_wR_factor_ref 0.0830
_reflns_Friedel_coverage 0.000
_reflns_number_gt 4098
_reflns_number_total 4386
_reflns_threshold_expression 'I > 2\s(I)'
_cod_data_source_file aw5090sup1.cif
_cod_data_source_block 12
_cod_depositor_comments 'Adding full bibliography for 2023223--2023233.cif.'
_cod_database_code 2023233
_cod_database_fobs_code 2023233
_shelx_shelxl_version_number 2014/7
_shelx_space_group_comment
;
The symmetry employed for this shelxl refinement is uniquely defined
by the following loop, which should always be used as a source of
symmetry information in preference to the above space-group names.
They are only intended as comments.
;
_shelx_estimated_absorpt_t_min 0.880
_shelx_estimated_absorpt_t_max 0.937

loop_
_space_group_symop_operation_xyz
'x, y, z'
'-x, -y, -z'

loop_
_atom_site_label
_atom_site_type_symbol
_atom_site_fract_x
_atom_site_fract_y
_atom_site_fract_z
_atom_site_U_iso_or_equiv
_atom_site_adp_type
_atom_site_occupancy
_atom_site_site_symmetry_order
_atom_site_calc_flag
_atom_site_refinement_flags_posn
_atom_site_refinement_flags_adp
_atom_site_refinement_flags_occupancy
_atom_site_disorder_assembly
_atom_site_disorder_group
Cu Cu 0.5000 0.5000 0.0000 0.01443(9) Uani 1 2 d S . P . .
N1A N 0.23606(17) 0.10513(15) 0.07610(11) 0.0159(3) Uani 1 1 d D . . . .
H1A H 0.232(3) 0.0184(12) 0.0797(17) 0.024 Uiso 1 1 d D U . . .
C2A C 0.3595(2) 0.19666(18) 0.03637(13) 0.0170(3) Uani 1 1 d . . . . .
H2A H 0.4490 0.1729 0.0095 0.020 Uiso 1 1 calc R U . . .
N3A N 0.33873(16) 0.32474(14) 0.03994(10) 0.0151(3) Uani 1 1 d . . . . .
C4A C 0.19500(19) 0.31291(17) 0.08347(12) 0.0149(3) Uani 1 1 d . . . . .
H4A H 0.1490 0.3886 0.0958 0.018 Uiso 1 1 calc R U . . .
C5A C 0.12830(19) 0.17613(17) 0.10639(12) 0.0137(3) Uani 1 1 d . . . . .
C6A C -0.02134(19) 0.10991(17) 0.15313(12) 0.0138(3) Uani 1 1 d . . . . .
C7A C -0.0473(2) -0.01865(18) 0.19543(14) 0.0195(3) Uani 1 1 d . . . . .
H7A H 0.0332 -0.0658 0.1938 0.023 Uiso 1 1 calc R U . . .
C8A C -0.1905(2) -0.07763(19) 0.23985(15) 0.0238(4) Uani 1 1 d . . . . .
H8A H -0.2077 -0.1656 0.2678 0.029 Uiso 1 1 calc R U . . .
C9A C -0.3084(2) -0.00990(19) 0.24389(14) 0.0220(4) Uani 1 1 d . . . . .
H9A H -0.4058 -0.0505 0.2749 0.026 Uiso 1 1 calc R U . . .
C10A C -0.2833(2) 0.11789(19) 0.20227(14) 0.0207(3) Uani 1 1 d . . . . .
H10A H -0.3638 0.1651 0.2050 0.025 Uiso 1 1 calc R U . . .
C11A C -0.1419(2) 0.17721(18) 0.15683(13) 0.0173(3) Uani 1 1 d . . . . .
H11A H -0.1266 0.2642 0.1279 0.021 Uiso 1 1 calc R U . . .
N1B N 0.13121(17) 0.42449(15) -0.24305(11) 0.0171(3) Uani 1 1 d D . . . .
H1B H 0.0292(13) 0.391(2) -0.2641(16) 0.026 Uiso 1 1 d D U . . .
C2B C 0.1915(2) 0.43359(17) -0.14255(13) 0.0169(3) Uani 1 1 d . . . . .
H2B H 0.1269 0.4040 -0.0873 0.020 Uiso 1 1 calc R U . . .
N3B N 0.35165(16) 0.48879(15) -0.13034(10) 0.0156(3) Uani 1 1 d . . . . .
C4B C 0.3952(2) 0.5160(2) -0.22964(14) 0.0255(4) Uani 1 1 d . . . . .
H4B H 0.5040 0.5567 -0.2457 0.031 Uiso 1 1 calc R U . . .
C5B C 0.2589(2) 0.4756(2) -0.30072(13) 0.0214(4) Uani 1 1 d . . . . .
C6B C 0.2275(5) 0.4518(4) -0.4167(2) 0.0176(12) Uani 0.5 1 d G . P A 1
C7B C 0.0841(5) 0.3549(4) -0.4720(3) 0.0222(12) Uani 0.5 1 d G . P A 1
H7B H 0.0042 0.2957 -0.4352 0.027 Uiso 0.5 1 calc R U P A 1
C8B C 0.0575(4) 0.3445(4) -0.5813(3) 0.0289(13) Uani 0.5 1 d G . P A 1
H8B H -0.0405 0.2783 -0.6191 0.035 Uiso 0.5 1 calc R U P A 1
C9B C 0.1744(4) 0.4311(4) -0.6352(2) 0.0242(11) Uani 0.5 1 d G . P A 1
H9B H 0.1562 0.4241 -0.7099 0.029 Uiso 0.5 1 calc R U P A 1
C10B C 0.3178(3) 0.5280(4) -0.5799(2) 0.0259(8) Uani 0.5 1 d G . P A 1
H10B H 0.3976 0.5872 -0.6167 0.031 Uiso 0.5 1 calc R U P A 1
C11B C 0.3443(3) 0.5383(3) -0.4706(2) 0.0218(8) Uani 0.5 1 d G . P A 1
H11B H 0.4424 0.6046 -0.4328 0.026 Uiso 0.5 1 calc R U P A 1
C6C C 0.2419(5) 0.4922(4) -0.4147(2) 0.0164(11) Uani 0.5 1 d G . P A 2
C7C C 0.1351(6) 0.3726(4) -0.4809(3) 0.0265(12) Uani 0.5 1 d G . P A 2
H7C H 0.0735 0.2909 -0.4519 0.032 Uiso 0.5 1 calc R U P A 2
C8C C 0.1184(5) 0.3724(3) -0.5896(3) 0.0319(14) Uani 0.5 1 d G . P A 2
H8C H 0.0454 0.2906 -0.6348 0.038 Uiso 0.5 1 calc R U P A 2
C9C C 0.2084(5) 0.4919(4) -0.6320(2) 0.0258(12) Uani 0.5 1 d G . P A 2
H9C H 0.1970 0.4917 -0.7062 0.031 Uiso 0.5 1 calc R U P A 2
C10C C 0.3152(4) 0.6115(3) -0.56579(19) 0.0264(8) Uani 0.5 1 d G . P A 2
H10C H 0.3768 0.6932 -0.5948 0.032 Uiso 0.5 1 calc R U P A 2
C11C C 0.3319(4) 0.6117(3) -0.45717(18) 0.0217(7) Uani 0.5 1 d G . P A 2
H11C H 0.4049 0.6935 -0.4119 0.026 Uiso 0.5 1 calc R U P A 2
Cl Cl 0.26988(5) 0.72337(4) 0.12601(3) 0.01654(10) Uani 1 1 d . . . . .
O1 O 0.39920(15) 0.66131(13) 0.13604(10) 0.0214(3) Uani 1 1 d . . . . .
O2 O 0.21253(17) 0.74779(16) 0.22694(11) 0.0319(3) Uani 1 1 d . . . . .
O3 O 0.13731(15) 0.62726(13) 0.05218(10) 0.0228(3) Uani 1 1 d . . . . .
O4 O 0.33199(16) 0.85956(13) 0.08722(12) 0.0271(3) Uani 1 1 d . . . . .
O5 O 0.5000 0.0000 0.5000 0.0568(7) Uani 1 2 d DS . P . .
C12A C 0.6054(6) -0.0650(5) 0.5269(4) 0.0401(10) Uani 0.5 1 d D . P B 1
H12A H 0.5910 -0.1481 0.4708 0.048 Uiso 0.5 1 calc R U P B 1
H12B H 0.5746 -0.1051 0.5924 0.048 Uiso 0.5 1 calc R U P B 1
C13A C 0.7838(6) 0.0207(7) 0.5451(5) 0.0426(13) Uani 0.5 1 d D U P B 1
H13A H 0.8470 -0.0425 0.5617 0.064 Uiso 0.5 1 calc R U P B 1
H13B H 0.8031 0.0993 0.6043 0.064 Uiso 0.5 1 calc R U P B 1
H13C H 0.8180 0.0615 0.4812 0.064 Uiso 0.5 1 calc R U P B 1
C12B C 0.6568(5) 0.0530(5) 0.5237(4) 0.0401(11) Uani 0.5 1 d D . P B 2
H12C H 0.6807 0.1339 0.5829 0.048 Uiso 0.5 1 calc R U P B 2
H12D H 0.7055 0.0937 0.4621 0.048 Uiso 0.5 1 calc R U P B 2
C13B C 0.7390(9) -0.0509(8) 0.5543(7) 0.069(2) Uani 0.5 1 d D U P B 2
H13D H 0.8576 -0.0027 0.5660 0.104 Uiso 0.5 1 calc R U P B 2
H13E H 0.7134 -0.1335 0.4975 0.104 Uiso 0.5 1 calc R U P B 2
H13F H 0.7001 -0.0849 0.6194 0.104 Uiso 0.5 1 calc R U P B 2

loop_
_atom_site_aniso_label
_atom_site_aniso_U_11
_atom_site_aniso_U_22
_atom_site_aniso_U_33
_atom_site_aniso_U_23
_atom_site_aniso_U_13
_atom_site_aniso_U_12
Cu 0.01181(14) 0.01697(15) 0.01191(14) 0.00545(10) 0.00048(10) -0.00014(11)
N1A 0.0163(7) 0.0130(6) 0.0196(7) 0.0043(5) 0.0047(5) 0.0051(5)
C2A 0.0147(8) 0.0191(8) 0.0163(7) 0.0028(6) 0.0022(6) 0.0040(6)
N3A 0.0135(6) 0.0164(7) 0.0133(6) 0.0042(5) 0.0002(5) 0.0014(5)
C4A 0.0158(7) 0.0147(7) 0.0141(7) 0.0038(6) 0.0016(6) 0.0042(6)
C5A 0.0151(7) 0.0137(7) 0.0121(7) 0.0025(6) 0.0001(6) 0.0045(6)
C6A 0.0145(7) 0.0133(7) 0.0122(7) 0.0021(6) 0.0016(6) 0.0025(6)
C7A 0.0218(8) 0.0156(8) 0.0239(8) 0.0063(6) 0.0067(7) 0.0078(7)
C8A 0.0285(9) 0.0161(8) 0.0279(9) 0.0095(7) 0.0103(8) 0.0048(7)
C9A 0.0181(8) 0.0225(9) 0.0215(8) 0.0023(7) 0.0074(7) 0.0005(7)
C10A 0.0158(8) 0.0229(9) 0.0232(8) 0.0024(7) 0.0019(7) 0.0064(7)
C11A 0.0180(8) 0.0160(8) 0.0180(8) 0.0044(6) 0.0004(6) 0.0053(6)
N1B 0.0118(6) 0.0198(7) 0.0191(7) 0.0022(5) -0.0005(5) 0.0051(5)
C2B 0.0166(8) 0.0175(8) 0.0178(8) 0.0047(6) 0.0035(6) 0.0063(6)
N3B 0.0143(6) 0.0183(7) 0.0133(6) 0.0039(5) 0.0024(5) 0.0036(5)
C4B 0.0150(8) 0.0441(11) 0.0161(8) 0.0119(8) 0.0033(7) 0.0045(8)
C5B 0.0180(8) 0.0317(10) 0.0163(8) 0.0045(7) 0.0018(6) 0.0103(7)
C6B 0.020(2) 0.019(2) 0.018(2) 0.0056(16) 0.0028(19) 0.0108(19)
C7B 0.022(3) 0.025(2) 0.016(2) -0.0009(17) -0.0021(17) 0.0053(17)
C8B 0.030(3) 0.033(3) 0.021(2) -0.0018(18) -0.005(2) 0.011(2)
C9B 0.039(3) 0.025(3) 0.013(2) 0.0026(18) 0.0000(18) 0.017(2)
C10B 0.031(2) 0.031(2) 0.0186(18) 0.0052(16) 0.0045(17) 0.0124(18)
C11B 0.0220(19) 0.024(2) 0.0201(18) 0.0034(16) 0.0010(14) 0.0081(16)
C6C 0.018(2) 0.020(3) 0.013(2) -0.0001(13) -0.0037(16) 0.0096(16)
C7C 0.029(3) 0.026(2) 0.023(2) 0.0058(19) 0.001(2) 0.006(2)
C8C 0.040(4) 0.033(3) 0.017(2) -0.005(2) -0.009(2) 0.010(3)
C9C 0.038(3) 0.029(3) 0.018(2) 0.0063(19) 0.0049(19) 0.019(2)
C10C 0.030(2) 0.034(2) 0.0197(18) 0.0092(17) 0.0051(15) 0.0137(18)
C11C 0.0245(19) 0.024(2) 0.0175(17) 0.0047(15) 0.0019(14) 0.0084(16)
Cl 0.01331(18) 0.01325(18) 0.0218(2) -0.00059(14) 0.00448(15) 0.00314(14)
O1 0.0178(6) 0.0201(6) 0.0281(6) 0.0037(5) 0.0030(5) 0.0087(5)
O2 0.0281(7) 0.0382(8) 0.0252(7) -0.0053(6) 0.0114(6) 0.0066(6)
O3 0.0163(6) 0.0192(6) 0.0289(7) -0.0034(5) -0.0008(5) 0.0034(5)
O4 0.0217(6) 0.0154(6) 0.0463(8) 0.0084(5) 0.0090(6) 0.0066(5)
O5 0.0474(15) 0.088(2) 0.0395(13) -0.0021(13) 0.0006(11) 0.0344(15)
C12A 0.055(3) 0.031(2) 0.035(2) 0.0031(18) 0.008(2) 0.015(2)
C13A 0.040(3) 0.050(4) 0.033(2) -0.010(3) -0.003(2) 0.015(3)
C12B 0.034(2) 0.043(3) 0.031(2) -0.0044(19) 0.0016(18) 0.000(2)
C13B 0.033(4) 0.065(5) 0.096(6) -0.009(4) -0.012(3) 0.006(3)

loop_
_atom_type_symbol
_atom_type_description
_atom_type_scat_dispersion_real
_atom_type_scat_dispersion_imag
_atom_type_scat_source
C C 0.0033 0.0016 'International Tables Vol C Tables 4.2.6.8 and 6.1.1.4'
H H 0.0000 0.0000 'International Tables Vol C Tables 4.2.6.8 and 6.1.1.4'
N N 0.0061 0.0033 'International Tables Vol C Tables 4.2.6.8 and 6.1.1.4'
O O 0.0106 0.0060 'International Tables Vol C Tables 4.2.6.8 and 6.1.1.4'
Cl Cl 0.1484 0.1585 'International Tables Vol C Tables 4.2.6.8 and 6.1.1.4'
Cu Cu 0.3201 1.2651 'International Tables Vol C Tables 4.2.6.8 and 6.1.1.4'

loop_
_geom_angle_atom_site_label_1
_geom_angle_atom_site_label_2
_geom_angle_atom_site_label_3
_geom_angle
_geom_angle_site_symmetry_1
_geom_angle_site_symmetry_3
_geom_angle_publ_flag
N3A Cu N3A 180.0 . 2_665 ?
N3A Cu N3B 89.00(5) . 2_665 ?
N3A Cu N3B 91.00(5) 2_665 2_665 ?
N3A Cu N3B 91.00(5) . . ?
N3A Cu N3B 89.00(5) 2_665 . ?
N3B Cu N3B 180.0 2_665 . ?
C2A N1A C5A 108.81(13) . . ?
C2A N1A H1A 121.5(15) . . ?
C5A N1A H1A 129.7(15) . . ?
N3A C2A N1A 110.30(14) . . ?
N3A C2A H2A 124.8 . . ?
N1A C2A H2A 124.8 . . ?
C2A N3A C4A 106.19(13) . . ?
C2A N3A Cu 124.72(11) . . ?
C4A N3A Cu 128.89(11) . . ?
C5A C4A N3A 109.94(14) . . ?
C5A C4A H4A 125.0 . . ?
N3A C4A H4A 125.0 . . ?
C4A C5A N1A 104.74(14) . . ?
C4A C5A C6A 131.12(15) . . ?
N1A C5A C6A 124.13(14) . . ?
C7A C6A C11A 118.68(15) . . ?
C7A C6A C5A 121.88(15) . . ?
C11A C6A C5A 119.44(14) . . ?
C8A C7A C6A 120.18(16) . . ?
C8A C7A H7A 119.9 . . ?
C6A C7A H7A 119.9 . . ?
C9A C8A C7A 120.77(16) . . ?
C9A C8A H8A 119.6 . . ?
C7A C8A H8A 119.6 . . ?
C8A C9A C10A 119.35(16) . . ?
C8A C9A H9A 120.3 . . ?
C10A C9A H9A 120.3 . . ?
C11A C10A C9A 120.54(16) . . ?
C11A C10A H10A 119.7 . . ?
C9A C10A H10A 119.7 . . ?
C10A C11A C6A 120.48(15) . . ?
C10A C11A H11A 119.8 . . ?
C6A C11A H11A 119.8 . . ?
C2B N1B C5B 108.59(14) . . ?
C2B N1B H1B 122.8(15) . . ?
C5B N1B H1B 128.6(15) . . ?
N3B C2B N1B 111.10(14) . . ?
N3B C2B H2B 124.5 . . ?
N1B C2B H2B 124.5 . . ?
C2B N3B C4B 105.49(14) . . ?
C2B N3B Cu 126.11(11) . . ?
C4B N3B Cu 127.74(11) . . ?
C5B C4B N3B 109.91(15) . . ?
C5B C4B H4B 125.0 . . ?
N3B C4B H4B 125.0 . . ?
C4B C5B N1B 104.91(15) . . ?
C4B C5B C6B 135.0(2) . . ?
N1B C5B C6B 118.9(2) . . ?
C4B C5B C6C 129.9(2) . . ?
N1B C5B C6C 125.0(2) . . ?
C7B C6B C11B 120.0 . . ?
C7B C6B C5B 123.0(2) . . ?
C11B C6B C5B 116.9(2) . . ?
C8B C7B C6B 120.0 . . ?
C8B C7B H7B 120.0 . . ?
C6B C7B H7B 120.0 . . ?
C7B C8B C9B 120.0 . . ?
C7B C8B H8B 120.0 . . ?
C9B C8B H8B 120.0 . . ?
C8B C9B C10B 120.0 . . ?
C8B C9B H9B 120.0 . . ?
C10B C9B H9B 120.0 . . ?
C11B C10B C9B 120.0 . . ?
C11B C10B H10B 120.0 . . ?
C9B C10B H10B 120.0 . . ?
C10B C11B C6B 120.0 . . ?
C10B C11B H11B 120.0 . . ?
C6B C11B H11B 120.0 . . ?
C7C C6C C11C 120.0 . . ?
C7C C6C C5B 115.1(2) . . ?
C11C C6C C5B 124.7(2) . . ?
C6C C7C C8C 120.0 . . ?
C6C C7C H7C 120.0 . . ?
C8C C7C H7C 120.0 . . ?
C9C C8C C7C 120.0 . . ?
C9C C8C H8C 120.0 . . ?
C7C C8C H8C 120.0 . . ?
C10C C9C C8C 120.0 . . ?
C10C C9C H9C 120.0 . . ?
C8C C9C H9C 120.0 . . ?
C9C C10C C11C 120.0 . . ?
C9C C10C H10C 120.0 . . ?
C11C C10C H10C 120.0 . . ?
C10C C11C C6C 120.0 . . ?
C10C C11C H11C 120.0 . . ?
C6C C11C H11C 120.0 . . ?
O2 Cl O3 109.66(8) . . ?
O2 Cl O1 110.24(8) . . ?
O3 Cl O1 109.57(7) . . ?
O2 Cl O4 109.28(8) . . ?
O3 Cl O4 109.24(8) . . ?
O1 Cl O4 108.82(7) . . ?
C12B O5 C12B 180.0 2_656 . ?
C12A O5 C12A 180.0 2_656 . ?
O5 C12A C13A 118.8(4) . . ?
O5 C12A H12A 107.6 . . ?
C13A C12A H12A 107.6 . . ?
O5 C12A H12B 107.6 . . ?
C13A C12A H12B 107.6 . . ?
H12A C12A H12B 107.1 . . ?
C12A C13A H13A 109.5 . . ?
C12A C13A H13B 109.5 . . ?
H13A C13A H13B 109.5 . . ?
C12A C13A H13C 109.5 . . ?
H13A C13A H13C 109.5 . . ?
H13B C13A H13C 109.5 . . ?
O5 C12B C13B 115.5(4) . . ?
O5 C12B H12C 108.4 . . ?
C13B C12B H12C 108.4 . . ?
O5 C12B H12D 108.4 . . ?
C13B C12B H12D 108.4 . . ?
H12C C12B H12D 107.5 . . ?
C12B C13B H13D 109.5 . . ?
C12B C13B H13E 109.5 . . ?
H13D C13B H13E 109.5 . . ?
C12B C13B H13F 109.5 . . ?
H13D C13B H13F 109.5 . . ?
H13E C13B H13F 109.5 . . ?

loop_
_geom_bond_atom_site_label_1
_geom_bond_atom_site_label_2
_geom_bond_distance
_geom_bond_site_symmetry_2
_geom_bond_publ_flag
Cu N3A 2.0012(13) . ?
Cu N3A 2.0012(13) 2_665 ?
Cu N3B 2.0072(13) 2_665 ?
Cu N3B 2.0072(13) . ?
N1A C2A 1.342(2) . ?
N1A C5A 1.377(2) . ?
N1A H1A 0.851(9) . ?
C2A N3A 1.323(2) . ?
C2A H2A 0.9500 . ?
N3A C4A 1.376(2) . ?
C4A C5A 1.367(2) . ?
C4A H4A 0.9500 . ?
C5A C6A 1.463(2) . ?
C6A C7A 1.398(2) . ?
C6A C11A 1.400(2) . ?
C7A C8A 1.389(2) . ?
C7A H7A 0.9500 . ?
C8A C9A 1.382(3) . ?
C8A H8A 0.9500 . ?
C9A C10A 1.387(2) . ?
C9A H9A 0.9500 . ?
C10A C11A 1.384(2) . ?
C10A H10A 0.9500 . ?
C11A H11A 0.9500 . ?
N1B C2B 1.339(2) . ?
N1B C5B 1.371(2) . ?
N1B H1B 0.852(9) . ?
C2B N3B 1.313(2) . ?
C2B H2B 0.9500 . ?
N3B C4B 1.386(2) . ?
C4B C5B 1.361(2) . ?
C4B H4B 0.9500 . ?
C5B C6B 1.469(3) . ?
C5B C6C 1.493(3) . ?
C6B C7B 1.3900 . ?
C6B C11B 1.3900 . ?
C7B C8B 1.3900 . ?
C7B H7B 0.9500 . ?
C8B C9B 1.3900 . ?
C8B H8B 0.9500 . ?
C9B C10B 1.3900 . ?
C9B H9B 0.9500 . ?
C10B C11B 1.3900 . ?
C10B H10B 0.9500 . ?
C11B H11B 0.9500 . ?
C6C C7C 1.3900 . ?
C6C C11C 1.3900 . ?
C7C C8C 1.3900 . ?
C7C H7C 0.9500 . ?
C8C C9C 1.3900 . ?
C8C H8C 0.9500 . ?
C9C C10C 1.3900 . ?
C9C H9C 0.9500 . ?
C10C C11C 1.3900 . ?
C10C H10C 0.9500 . ?
C11C H11C 0.9500 . ?
Cl O2 1.4364(13) . ?
Cl O3 1.4370(12) . ?
Cl O1 1.4379(12) . ?
Cl O4 1.4441(13) . ?
O5 C12B 1.293(4) 2_656 ?
O5 C12B 1.293(4) . ?
O5 C12A 1.317(4) 2_656 ?
O5 C12A 1.317(4) . ?
C12A C13A 1.499(6) . ?
C12A H12A 0.9900 . ?
C12A H12B 0.9900 . ?
C13A H13A 0.9800 . ?
C13A H13B 0.9800 . ?
C13A H13C 0.9800 . ?
C12B C13B 1.489(7) . ?
C12B H12C 0.9900 . ?
C12B H12D 0.9900 . ?
C13B H13D 0.9800 . ?
C13B H13E 0.9800 . ?
C13B H13F 0.9800 . ?
